data_1568702
loop_
_publ_author_name
'Horiuchi, Sachio'
'Minemawari, Hiromi'
'Ishibashi, Shoji'

_publ_section_title
;
 Competition of polar and antipolar states hidden behind a variety of
 polarization switching modes in hydrogen-bonded molecular chains.
;
_journal_issue 6
_journal_name_full 'Materials horizons'
_journal_page_first 2149
_journal_page_last 2159
_journal_paper_doi 10.1039/d2mh01530g
_journal_volume 10
_journal_year 2023
_chemical_formula_moiety 'C8 H5 F3 N4'
_chemical_formula_sum 'C8 H5 F3 N4'
_chemical_formula_weight 214.15
_chemical_name_common TFPHTZ
_chemical_name_systematic 5-(4-trifluoromethylphenyl)-1H-tetrazole
_space_group_crystal_system monoclinic
_space_group_IT_number 14
_space_group_name_Hall '-P 2ybc'
_space_group_name_H-M_alt 'P 1 21/c 1'
_atom_sites_solution_hydrogens geom
_atom_sites_solution_primary direct
_atom_sites_solution_secondary difmap
_audit_update_record
;
2023-02-21 deposited with the CCDC.	2023-03-01 downloaded from the CCDC.
;
_cell_angle_alpha 90.0000
_cell_angle_beta 116.898(3)
_cell_angle_gamma 90.0000
_cell_formula_units_Z 4
_cell_length_a 10.3316(19)
_cell_length_b 9.7732(16)
_cell_length_c 9.7411(18)
_cell_measurement_reflns_used 2808
_cell_measurement_temperature 295
_cell_measurement_theta_max 27.49
_cell_measurement_theta_min 3.04
_cell_volume 877.2(3)
_computing_cell_refinement 'CrystalClear-SM Expert 2.1 b29'
_computing_data_collection 'CrystalClear-SM Expert 2.1 b29 (Rigaku, 2013)'
_computing_data_reduction 'CrystalClear-SM Expert 2.1 b29'
_computing_molecular_graphics 'CrystalStructure 4.3'
_computing_publication_material 'CrystalStructure 4.3 (Rigaku, 2018)'
_computing_structure_refinement 'SHELXL Version 2018/3 (Sheldrick, 2008)'
_computing_structure_solution 'SHELXS (Sheldrick, 2008)'
_diffrn_ambient_temperature 295
_diffrn_detector_area_resol_mean 5.811
_diffrn_measured_fraction_theta_full 0.988
_diffrn_measured_fraction_theta_max 0.983
_diffrn_measurement_device_type 'Rigaku XtaLAB P100'
_diffrn_measurement_method \w
_diffrn_radiation_type 'Mo K\a'
_diffrn_radiation_wavelength 0.71075
_diffrn_reflns_av_R_equivalents 0.0184
_diffrn_reflns_av_unetI/netI 0.0180
_diffrn_reflns_Laue_measured_fraction_full 0.988
_diffrn_reflns_Laue_measured_fraction_max 0.983
_diffrn_reflns_limit_h_max 13
_diffrn_reflns_limit_h_min -9
_diffrn_reflns_limit_k_max 12
_diffrn_reflns_limit_k_min -12
_diffrn_reflns_limit_l_max 9
_diffrn_reflns_limit_l_min -12
_diffrn_reflns_number 7181
_diffrn_reflns_point_group_measured_fraction_full 0.988
_diffrn_reflns_point_group_measured_fraction_max 0.983
_diffrn_reflns_theta_full 25.242
_diffrn_reflns_theta_max 27.478
_diffrn_reflns_theta_min 3.039
_diffrn_standards_number 0
_exptl_absorpt_coefficient_mu 0.150
_exptl_absorpt_correction_T_max 1.000
_exptl_absorpt_correction_T_min 1.000
_exptl_absorpt_correction_type numerical
_exptl_absorpt_process_details 'NUMABS (Rigaku, 1999)'
_exptl_crystal_colour colorless
_exptl_crystal_density_diffrn 1.621
_exptl_crystal_density_method 'not measured'
_exptl_crystal_description prism
_exptl_crystal_F_000 432.00
_exptl_crystal_recrystallization_method 'Re-crystallisation from solvent: ethanol'
_exptl_crystal_size_max 0.200
_exptl_crystal_size_mid 0.200
_exptl_crystal_size_min 0.200
_refine_diff_density_max 0.21
_refine_diff_density_min -0.20
_refine_ls_extinction_coef 0.059(8)
_refine_ls_extinction_method SHELXL
_refine_ls_goodness_of_fit_ref 1.062
_refine_ls_hydrogen_treatment mixed
_refine_ls_number_parameters 168
_refine_ls_number_reflns 1982
_refine_ls_number_restraints 0
_refine_ls_R_factor_all 0.0487
_refine_ls_R_factor_gt 0.0452
_refine_ls_shift/su_max 0.007
_refine_ls_structure_factor_coef Fsqd
_refine_ls_weighting_details 'w = 1/[\s^2^(Fo^2^)+(0.0734P)^2^+0.1205P] where P=(Fo^2^+2Fc^2^)/3'
_refine_ls_weighting_scheme calc
_refine_ls_wR_factor_gt 0.1277
_refine_ls_wR_factor_ref 0.1320
_reflns_Friedel_coverage 0.000
_reflns_number_gt 1770
_reflns_number_total 1982
_reflns_threshold_expression F^2^>2.0\s(F^2^)
_cod_data_source_file d2mh01530g2.cif
_cod_data_source_block TFPHTZ
_cod_depositor_comments 'Adding full bibliography for 1568697--1568703.cif.'
_cod_database_code 1568702

loop_
_space_group_symop_id
_space_group_symop_operation_xyz
1 +X,+Y,+Z
2 -X,1/2+Y,1/2-Z
3 -X,-Y,-Z
4 +X,-1/2-Y,-1/2+Z

loop_
_atom_site_label
_atom_site_type_symbol
_atom_site_fract_x
_atom_site_fract_y
_atom_site_fract_z
_atom_site_U_iso_or_equiv
_atom_site_adp_type
_atom_site_occupancy
_atom_site_site_symmetry_order
_atom_site_calc_flag
_atom_site_refinement_flags_posn
_atom_site_refinement_flags_adp
_atom_site_refinement_flags_occupancy
_atom_site_disorder_assembly
_atom_site_disorder_group
F1 F 0.4560(5) 0.2056(5) 0.2611(17) 0.166(4) Uani 0.42 1 d . . P . .
F2 F 0.5859(7) 0.3595(8) 0.3887(6) 0.1201(18) Uani 0.42 1 d . . P . .
F3 F 0.5681(10) 0.3244(11) 0.1757(10) 0.141(3) Uani 0.42 1 d . . P . .
F4 F 0.4952(8) 0.2542(8) 0.3601(7) 0.143(2) Uani 0.58 1 d . . P . .
F5 F 0.6100(3) 0.3821(3) 0.2851(11) 0.1442(19) Uani 0.58 1 d . . P . .
F6 F 0.4761(6) 0.2306(5) 0.1430(4) 0.1203(12) Uani 0.58 1 d . . P . .
N1 N -0.02275(12) 0.77932(11) -0.12746(11) 0.0464(3) Uani 1 1 d . . . . .
N2 N -0.12184(13) 0.87377(12) -0.13275(12) 0.0528(3) Uani 1 1 d . . . . .
N3 N -0.12962(13) 0.87419(11) -0.00444(12) 0.0511(3) Uani 1 1 d . . . . .
N4 N -0.03466(11) 0.77933(10) 0.08595(11) 0.0432(3) Uani 1 1 d . . . . .
C1 C 0.03077(12) 0.72136(11) 0.01001(12) 0.0377(3) Uani 1 1 d . . . . .
C2 C 0.14313(12) 0.61565(11) 0.06954(12) 0.0395(3) Uani 1 1 d . . . . .
C3 C 0.19506(14) 0.56674(13) 0.21943(14) 0.0481(3) Uani 1 1 d . . . . .
H2 H 0.155496 0.598969 0.282114 0.058 Uiso 1 1 calc R U . . .
C4 C 0.30480(15) 0.47082(14) 0.27552(15) 0.0531(3) Uani 1 1 d . . . . .
H3 H 0.338891 0.438406 0.375651 0.064 Uiso 1 1 calc R U . . .
C5 C 0.36401(14) 0.42294(13) 0.18288(15) 0.0501(3) Uani 1 1 d . . . . .
C6 C 0.31037(15) 0.46778(15) 0.03168(16) 0.0549(4) Uani 1 1 d . . . . .
H4 H 0.348273 0.433200 -0.031527 0.066 Uiso 1 1 calc R U . . .
C7 C 0.20081(15) 0.56365(14) -0.02427(14) 0.0497(3) Uani 1 1 d . . . . .
H5 H 0.165096 0.593885 -0.125396 0.060 Uiso 1 1 calc R U . . .
C8 C 0.48852(18) 0.32476(17) 0.2464(2) 0.0676(4) Uani 1 1 d . . . . .
H1 H -0.0272(17) 0.7610(18) 0.1862(18) 0.068(5) Uiso 1 1 d . . . . .

loop_
_atom_site_aniso_label
_atom_site_aniso_U_11
_atom_site_aniso_U_22
_atom_site_aniso_U_33
_atom_site_aniso_U_23
_atom_site_aniso_U_13
_atom_site_aniso_U_12
F1 0.086(2) 0.0532(18) 0.303(10) 0.045(4) 0.038(6) 0.0106(17)
F2 0.084(3) 0.145(5) 0.088(2) -0.019(3) 0.0016(19) 0.046(3)
F3 0.141(5) 0.192(7) 0.141(5) 0.082(4) 0.109(4) 0.106(5)
F4 0.169(5) 0.164(5) 0.137(3) 0.099(3) 0.105(4) 0.108(4)
F5 0.0511(12) 0.0975(19) 0.255(6) 0.011(4) 0.044(3) 0.0039(11)
F6 0.133(3) 0.099(2) 0.112(2) -0.0134(18) 0.0408(18) 0.061(2)
N1 0.0594(6) 0.0529(6) 0.0346(5) 0.0020(4) 0.0281(4) 0.0006(4)
N2 0.0659(7) 0.0579(7) 0.0409(6) 0.0065(4) 0.0299(5) 0.0076(5)
N3 0.0621(7) 0.0554(6) 0.0421(6) 0.0033(4) 0.0292(5) 0.0076(5)
N4 0.0554(6) 0.0494(6) 0.0323(5) 0.0001(4) 0.0263(4) 0.0008(4)
C1 0.0466(6) 0.0417(6) 0.0304(5) -0.0040(4) 0.0224(4) -0.0077(4)
C2 0.0454(6) 0.0412(6) 0.0365(6) -0.0042(4) 0.0226(5) -0.0081(4)
C3 0.0578(7) 0.0549(7) 0.0395(6) 0.0013(5) 0.0291(5) 0.0024(5)
C4 0.0608(8) 0.0581(7) 0.0432(6) 0.0075(5) 0.0261(6) 0.0053(6)
C5 0.0524(7) 0.0479(7) 0.0538(7) -0.0005(5) 0.0274(6) -0.0003(5)
C6 0.0635(8) 0.0594(8) 0.0527(7) -0.0039(6) 0.0358(6) 0.0054(6)
C7 0.0607(8) 0.0565(7) 0.0387(6) -0.0008(5) 0.0285(5) 0.0032(5)
C8 0.0658(9) 0.0672(10) 0.0728(10) 0.0069(8) 0.0340(8) 0.0123(7)

loop_
_atom_type_symbol
_atom_type_description
_atom_type_scat_dispersion_real
_atom_type_scat_dispersion_imag
_atom_type_scat_source
C C 0.0033 0.0016
;
International Tables for Crystallography
(Vol. C, Tables 4.2.6.8 and 6.1.1.4)
;
H H 0.0000 0.0000
;
International Tables for Crystallography
(Vol. C, Table 6.1.1.4)
;
F F 0.0171 0.0103
;
International Tables for Crystallography
(Vol. C, Tables 4.2.6.8 and 6.1.1.4)
;
N N 0.0061 0.0033
;
International Tables for Crystallography
(Vol. C, Tables 4.2.6.8 and 6.1.1.4)
;

loop_
_geom_angle_atom_site_label_1
_geom_angle_atom_site_label_2
_geom_angle_atom_site_label_3
_geom_angle
_geom_angle_site_symmetry_1
_geom_angle_site_symmetry_3
_geom_angle_publ_flag
F4 F1 C8 69.3(4) . . ?
F4 F1 F6 128.8(6) . . ?
C8 F1 F6 63.5(4) . . ?
F5 F2 F4 111.8(4) . . ?
F5 F2 C8 60.3(2) . . ?
F4 F2 C8 57.3(2) . . ?
F5 F3 F6 122.7(5) . . ?
F5 F3 C8 63.3(3) . . ?
F6 F3 C8 62.9(3) . . ?
F1 F4 C8 64.8(4) . . ?
F1 F4 F2 121.1(6) . . ?
C8 F4 F2 61.5(3) . . ?
F3 F5 F2 126.4(6) . . ?
F3 F5 C8 65.4(3) . . ?
F2 F5 C8 66.6(3) . . ?
F3 F6 F1 108.9(4) . . ?
F3 F6 C8 59.9(2) . . ?
F1 F6 C8 56.6(3) . . ?
C1 N1 N2 106.94(9) . . ?
N3 N2 N1 109.95(10) . . ?
N2 N3 N4 106.57(10) . . ?
C1 N4 N3 109.38(9) . . ?
C1 N4 H1 131.0(10) . . ?
N3 N4 H1 119.5(10) . . ?
N1 C1 N4 107.16(10) . . ?
N1 C1 C2 126.64(10) . . ?
N4 C1 C2 126.19(10) . . ?
C3 C2 C7 119.10(12) . . ?
C3 C2 C1 121.20(10) . . ?
C7 C2 C1 119.70(10) . . ?
C4 C3 C2 120.42(11) . . ?
C4 C3 H2 119.8 . . ?
C2 C3 H2 119.8 . . ?
C3 C4 C5 119.95(12) . . ?
C3 C4 H3 120.0 . . ?
C5 C4 H3 120.0 . . ?
C4 C5 C6 120.25(12) . . ?
C4 C5 C8 119.96(13) . . ?
C6 C5 C8 119.77(13) . . ?
C7 C6 C5 119.75(12) . . ?
C7 C6 H4 120.1 . . ?
C5 C6 H4 120.1 . . ?
C6 C7 C2 120.48(11) . . ?
C6 C7 H5 119.8 . . ?
C2 C7 H5 119.8 . . ?
F1 C8 F5 131.8(3) . . ?
F1 C8 F4 45.9(4) . . ?
F5 C8 F4 108.8(4) . . ?
F1 C8 F3 109.3(5) . . ?
F5 C8 F3 51.3(4) . . ?
F4 C8 F3 131.5(3) . . ?
F1 C8 F6 59.8(5) . . ?
F5 C8 F6 106.0(3) . . ?
F4 C8 F6 103.4(3) . . ?
F3 C8 F6 57.2(4) . . ?
F1 C8 F2 103.6(4) . . ?
F5 C8 F2 53.1(3) . . ?
F4 C8 F2 61.2(3) . . ?
F3 C8 F2 101.0(4) . . ?
F6 C8 F2 137.0(2) . . ?
F1 C8 C5 115.0(3) . . ?
F5 C8 C5 112.97(19) . . ?
F4 C8 C5 113.8(2) . . ?
F3 C8 C5 114.7(2) . . ?
F6 C8 C5 111.19(18) . . ?
F2 C8 C5 111.6(2) . . ?

loop_
_geom_bond_atom_site_label_1
_geom_bond_atom_site_label_2
_geom_bond_distance
_geom_bond_site_symmetry_2
_geom_bond_publ_flag
F1 F4 0.983(8) . ?
F1 C8 1.238(4) . ?
F1 F6 1.282(10) . ?
F2 F5 1.165(6) . ?
F2 F4 1.334(6) . ?
F2 C8 1.337(4) . ?
F3 F5 1.106(7) . ?
F3 F6 1.253(8) . ?
F3 C8 1.289(4) . ?
F4 C8 1.280(3) . ?
F5 C8 1.266(3) . ?
F6 C8 1.327(3) . ?
N1 C1 1.3228(14) . ?
N1 N2 1.3620(16) . ?
N2 N3 1.2883(15) . ?
N3 N4 1.3474(15) . ?
N4 C1 1.3333(14) . ?
N4 H1 0.961(15) . ?
C1 C2 1.4636(16) . ?
C2 C3 1.3926(16) . ?
C2 C7 1.3933(16) . ?
C3 C4 1.3793(18) . ?
C3 H2 0.9300 . ?
C4 C5 1.3809(18) . ?
C4 H3 0.9300 . ?
C5 C6 1.3892(19) . ?
C5 C8 1.496(2) . ?
C6 C7 1.3777(18) . ?
C6 H4 0.9300 . ?
C7 H5 0.9300 . ?

loop_
_geom_hbond_atom_site_label_D
_geom_hbond_atom_site_label_H
_geom_hbond_atom_site_label_A
_geom_hbond_site_symmetry_D
_geom_hbond_site_symmetry_H
_geom_hbond_site_symmetry_A
_geom_hbond_distance_DA
_geom_hbond_distance_DH
_geom_hbond_distance_HA
_geom_hbond_angle_DHA
_geom_hbond_publ_flag
N4 H1 N1 . . 4_576 2.7976(17) 0.961(19) 1.837(19) 176.8(14) no

loop_
_geom_torsion_atom_site_label_1
_geom_torsion_atom_site_label_2
_geom_torsion_atom_site_label_3
_geom_torsion_atom_site_label_4
_geom_torsion
_geom_torsion_site_symmetry_1
_geom_torsion_site_symmetry_2
_geom_torsion_site_symmetry_3
_geom_torsion_site_symmetry_4
_geom_torsion_publ_flag
F6 F1 F4 C8 23.7(6) . . . . ?
C8 F1 F4 F2 -25.9(5) . . . . ?
F6 F1 F4 F2 -2.1(10) . . . . ?
F5 F2 F4 F1 -0.4(7) . . . . ?
C8 F2 F4 F1 26.7(5) . . . . ?
F5 F2 F4 C8 -27.1(3) . . . . ?
F6 F3 F5 F2 6.3(7) . . . . ?
C8 F3 F5 F2 28.2(4) . . . . ?
F6 F3 F5 C8 -21.9(4) . . . . ?
F4 F2 F5 F3 -1.8(6) . . . . ?
C8 F2 F5 F3 -28.0(4) . . . . ?
F4 F2 F5 C8 26.2(3) . . . . ?
F5 F3 F6 F1 -7.5(6) . . . . ?
C8 F3 F6 F1 -29.5(3) . . . . ?
F5 F3 F6 C8 22.0(4) . . . . ?
F4 F1 F6 F3 5.8(8) . . . . ?
C8 F1 F6 F3 30.7(3) . . . . ?
F4 F1 F6 C8 -24.9(6) . . . . ?
C1 N1 N2 N3 -0.12(14) . . . . ?
N1 N2 N3 N4 0.09(14) . . . . ?
N2 N3 N4 C1 -0.03(14) . . . . ?
N2 N1 C1 N4 0.09(13) . . . . ?
N2 N1 C1 C2 -178.62(10) . . . . ?
N3 N4 C1 N1 -0.04(13) . . . . ?
N3 N4 C1 C2 178.69(10) . . . . ?
N1 C1 C2 C3 177.18(11) . . . . ?
N4 C1 C2 C3 -1.31(18) . . . . ?
N1 C1 C2 C7 -2.09(18) . . . . ?
N4 C1 C2 C7 179.42(11) . . . . ?
C7 C2 C3 C4 1.71(19) . . . . ?
C1 C2 C3 C4 -177.56(11) . . . . ?
C2 C3 C4 C5 0.1(2) . . . . ?
C3 C4 C5 C6 -2.0(2) . . . . ?
C3 C4 C5 C8 176.62(13) . . . . ?
C4 C5 C6 C7 2.1(2) . . . . ?
C8 C5 C6 C7 -176.59(13) . . . . ?
C5 C6 C7 C2 -0.2(2) . . . . ?
C3 C2 C7 C6 -1.68(19) . . . . ?
C1 C2 C7 C6 177.61(11) . . . . ?
F4 F1 C8 F5 74.8(8) . . . . ?
F6 F1 C8 F5 -84.7(6) . . . . ?
F6 F1 C8 F4 -159.5(6) . . . . ?
F4 F1 C8 F3 129.7(5) . . . . ?
F6 F1 C8 F3 -29.8(4) . . . . ?
F4 F1 C8 F6 159.5(6) . . . . ?
F4 F1 C8 F2 22.6(5) . . . . ?
F6 F1 C8 F2 -136.9(3) . . . . ?
F4 F1 C8 C5 -99.6(4) . . . . ?
F6 F1 C8 C5 100.9(3) . . . . ?
F3 F5 C8 F1 81.5(7) . . . . ?
F2 F5 C8 F1 -73.9(7) . . . . ?
F3 F5 C8 F4 128.7(4) . . . . ?
F2 F5 C8 F4 -26.8(3) . . . . ?
F2 F5 C8 F3 -155.5(4) . . . . ?
F3 F5 C8 F6 18.0(4) . . . . ?
F2 F5 C8 F6 -137.5(3) . . . . ?
F3 F5 C8 F2 155.5(4) . . . . ?
F3 F5 C8 C5 -104.0(3) . . . . ?
F2 F5 C8 C5 100.5(3) . . . . ?
F2 F4 C8 F1 154.8(6) . . . . ?
F1 F4 C8 F5 -130.5(5) . . . . ?
F2 F4 C8 F5 24.3(3) . . . . ?
F1 F4 C8 F3 -76.0(8) . . . . ?
F2 F4 C8 F3 78.8(7) . . . . ?
F1 F4 C8 F6 -18.2(5) . . . . ?
F2 F4 C8 F6 136.7(3) . . . . ?
F1 F4 C8 F2 -154.8(6) . . . . ?
F1 F4 C8 C5 102.6(5) . . . . ?
F2 F4 C8 C5 -102.6(3) . . . . ?
F5 F3 C8 F1 -128.6(4) . . . . ?
F6 F3 C8 F1 30.7(4) . . . . ?
F6 F3 C8 F5 159.3(4) . . . . ?
F5 F3 C8 F4 -80.9(7) . . . . ?
F6 F3 C8 F4 78.4(6) . . . . ?
F5 F3 C8 F6 -159.3(4) . . . . ?
F5 F3 C8 F2 -19.8(4) . . . . ?
F6 F3 C8 F2 139.6(3) . . . . ?
F5 F3 C8 C5 100.5(3) . . . . ?
F6 F3 C8 C5 -100.2(3) . . . . ?
F3 F6 C8 F1 -146.1(4) . . . . ?
F3 F6 C8 F5 -16.7(3) . . . . ?
F1 F6 C8 F5 129.4(4) . . . . ?
F3 F6 C8 F4 -131.1(4) . . . . ?
F1 F6 C8 F4 15.0(4) . . . . ?
F1 F6 C8 F3 146.1(4) . . . . ?
F3 F6 C8 F2 -69.1(6) . . . . ?
F1 F6 C8 F2 77.0(6) . . . . ?
F3 F6 C8 C5 106.5(3) . . . . ?
F1 F6 C8 C5 -107.5(3) . . . . ?
F5 F2 C8 F1 132.5(4) . . . . ?
F4 F2 C8 F1 -18.3(5) . . . . ?
F4 F2 C8 F5 -150.8(4) . . . . ?
F5 F2 C8 F4 150.8(4) . . . . ?
F5 F2 C8 F3 19.3(4) . . . . ?
F4 F2 C8 F3 -131.6(4) . . . . ?
F5 F2 C8 F6 72.4(6) . . . . ?
F4 F2 C8 F6 -78.4(6) . . . . ?
F5 F2 C8 C5 -103.1(3) . . . . ?
F4 F2 C8 C5 106.1(3) . . . . ?
C4 C5 C8 F1 75.8(8) . . . . ?
C6 C5 C8 F1 -105.5(8) . . . . ?
C4 C5 C8 F5 -99.6(5) . . . . ?
C6 C5 C8 F5 79.1(6) . . . . ?
C4 C5 C8 F4 25.1(5) . . . . ?
C6 C5 C8 F4 -156.2(5) . . . . ?
C4 C5 C8 F3 -156.0(7) . . . . ?
C6 C5 C8 F3 22.6(7) . . . . ?
C4 C5 C8 F6 141.4(4) . . . . ?
C6 C5 C8 F6 -39.9(4) . . . . ?
C4 C5 C8 F2 -41.9(6) . . . . ?
C6 C5 C8 F2 136.8(6) . . . . ?
